data_7021210
loop_
_publ_author_name
'C\'esar, Vincent'
'Barthes, C\'ecile'
'Farr\'e, Yoann C'
'Cuisiat, St\'ephane V'
'Vacher, Bernard Y.'
'Brousses, R\'emy'
'Lugan, No\"el'
'Lavigne, Guy'

_publ_section_title
;
 Anionic and zwitterionic copper(i) complexes incorporating an anionic
 N-heterocyclic carbene decorated with a malonate backbone: synthesis,
 structure and catalytic applications.
;
_journal_issue 20
_journal_name_full 'Dalton transactions (Cambridge, England : 2003)'
_journal_page_first 7373
_journal_page_last 7385
_journal_paper_doi 10.1039/c3dt32919d
_journal_volume 42
_journal_year 2013
_chemical_compound_source 'synthesis as described'
_chemical_formula_moiety 'C40 H41 Cu N4 O2, C H2 Cl2'
_chemical_formula_sum 'C41 H43 Cl2 Cu N4 O2'
_chemical_formula_weight 758.23
_chemical_name_systematic
;
?
;
_space_group_IT_number 14
_symmetry_cell_setting monoclinic
_symmetry_Int_Tables_number 14
_symmetry_space_group_name_Hall '-P 2yn'
_symmetry_space_group_name_H-M 'P 1 21/n 1'
_atom_sites_solution_hydrogens geom
_atom_sites_solution_primary direct
_atom_sites_solution_secondary difmap
_audit_creation_date 2009-12-15T10:44:57-00:00
_audit_creation_method 'WinGX routine CIF_UPDATE'
_cell_angle_alpha 90
_cell_angle_beta 93.798(3)
_cell_angle_gamma 90
_cell_formula_units_Z 4
_cell_length_a 9.5086(3)
_cell_length_b 32.8087(11)
_cell_length_c 12.2979(3)
_cell_measurement_reflns_used 13656
_cell_measurement_temperature 180(2)
_cell_measurement_theta_max 32.07
_cell_measurement_theta_min 3.06
_cell_measurement_wavelength 0.71073
_cell_volume 3828.1(2)
_computing_molecular_graphics 'Ortep-3 for Windows (Farrugia, 1997)'
_computing_publication_material 'WinGX publication routines (Farrugia, 1999)'
_computing_structure_refinement 'SHELXL-97 (Sheldrick, 2008)'
_diffrn_ambient_temperature 180(2)
_diffrn_measured_fraction_theta_full 0.995
_diffrn_measured_fraction_theta_max 0.995
_diffrn_measurement_device_type 'Xcalibur Oxford Diffraction'
_diffrn_measurement_method \f
_diffrn_radiation_monochromator graphite
_diffrn_radiation_probe x-ray
_diffrn_radiation_type MoK\a
_diffrn_radiation_wavelength 0.71073
_diffrn_reflns_av_R_equivalents 0.0397
_diffrn_reflns_av_unetI/netI 0.0424
_diffrn_reflns_limit_h_max 10
_diffrn_reflns_limit_h_min -13
_diffrn_reflns_limit_k_max 46
_diffrn_reflns_limit_k_min -46
_diffrn_reflns_limit_l_max 17
_diffrn_reflns_limit_l_min -17
_diffrn_reflns_number 36189
_diffrn_reflns_theta_full 30
_diffrn_reflns_theta_max 30
_diffrn_reflns_theta_min 3.06
_diffrn_standards_decay_% 0
_diffrn_standards_interval_count 0
_diffrn_standards_number 0
_exptl_absorpt_coefficient_mu 0.75
_exptl_absorpt_correction_T_max 1.00000
_exptl_absorpt_correction_T_min 0.75374
_exptl_absorpt_correction_type multi-scan
_exptl_absorpt_process_details
;
CrysAlis RED, Oxford Diffraction Ltd.,
Version 1.171.33.42 (release 29-05-2009 CrysAlis171 .NET)
(compiled May 29 2009,17:40:42)
Empirical absorption correction using spherical harmonics,
implemented in SCALE3 ABSPACK scaling algorithm.
;
_exptl_crystal_colour colourless
_exptl_crystal_density_diffrn 1.316
_exptl_crystal_density_method 'not measured'
_exptl_crystal_description prism
_exptl_crystal_F_000 1584
_exptl_crystal_size_max 0.5
_exptl_crystal_size_mid 0.3
_exptl_crystal_size_min 0.2
_refine_diff_density_max 0.521
_refine_diff_density_min -0.601
_refine_diff_density_rms 0.058
_refine_ls_extinction_method none
_refine_ls_goodness_of_fit_ref 1.058
_refine_ls_hydrogen_treatment constr
_refine_ls_matrix_type full
_refine_ls_number_parameters 460
_refine_ls_number_reflns 11120
_refine_ls_number_restraints 0
_refine_ls_restrained_S_all 1.058
_refine_ls_R_factor_all 0.0701
_refine_ls_R_factor_gt 0.0469
_refine_ls_shift/su_max 0.001
_refine_ls_shift/su_mean 0
_refine_ls_structure_factor_coef Fsqd
_refine_ls_weighting_details 'calc w=1/[\s^2^(Fo^2^)+(0.0537P)^2^+1.3999P] where P=(Fo^2^+2Fc^2^)/3'
_refine_ls_weighting_scheme calc
_refine_ls_wR_factor_gt 0.1122
_refine_ls_wR_factor_ref 0.1191
_reflns_number_gt 8128
_reflns_number_total 11120
_reflns_threshold_expression >2\s(I)
_cod_data_source_file c3dt32919d.txt
_cod_data_source_block 3ad
_cod_original_sg_symbol_H-M 'P 21/n'
_cod_database_code 7021210

loop_
_symmetry_equiv_pos_as_xyz
'x, y, z'
'-x+1/2, y+1/2, -z+1/2'
'-x, -y, -z'
'x-1/2, -y-1/2, z-1/2'

loop_
_atom_site_label
_atom_site_type_symbol
_atom_site_fract_x
_atom_site_fract_y
_atom_site_fract_z
_atom_site_U_iso_or_equiv
_atom_site_adp_type
_atom_site_occupancy
_atom_site_symmetry_multiplicity
_atom_site_calc_flag
_atom_site_refinement_flags
C1 C 1.0379(2) 0.13136(6) 0.22565(14) 0.0231(4) Uani 1 1 d .
C2 C 1.0569(2) 0.12258(6) 0.02916(14) 0.0280(4) Uani 1 1 d .
C3 C 1.1847(2) 0.14336(7) 0.03798(14) 0.0285(4) Uani 1 1 d .
C4 C 1.2402(2) 0.15997(6) 0.13654(14) 0.0264(4) Uani 1 1 d .
C5 C 1.2628(2) 0.14872(8) -0.06232(16) 0.0399(5) Uani 1 1 d .
H5A H 1.3003 0.1229 -0.0834 0.06 Uiso 1 1 calc R
H5B H 1.3387 0.1677 -0.0479 0.06 Uiso 1 1 calc R
H5C H 1.1998 0.159 -0.1201 0.06 Uiso 1 1 calc R
C6 C 0.9333(2) 0.12591(6) 0.51414(14) 0.0241(3) Uani 1 1 d .
C7 C 0.9679(2) 0.12386(7) 0.69770(14) 0.0308(4) Uani 1 1 d .
H7 H 1.0034 0.1163 0.7671 0.037 Uiso 1 1 calc R
C8 C 0.8718(2) 0.15237(6) 0.67327(15) 0.0311(4) Uani 1 1 d .
H8 H 0.8272 0.1687 0.7224 0.037 Uiso 1 1 calc R
C11 C 0.8505(2) 0.09860(6) 0.12230(14) 0.0261(4) Uani 1 1 d .
C12 C 0.8420(2) 0.05661(7) 0.13228(16) 0.0341(4) Uani 1 1 d .
C13 C 0.7091(3) 0.03941(7) 0.12656(18) 0.0414(5) Uani 1 1 d .
H13 H 0.7009 0.0113 0.1324 0.05 Uiso 1 1 calc R
C14 C 0.5878(3) 0.06268(8) 0.11249(18) 0.0400(5) Uani 1 1 d .
C15 C 0.6016(2) 0.10432(7) 0.10342(17) 0.0363(5) Uani 1 1 d .
H15 H 0.5209 0.1203 0.095 0.044 Uiso 1 1 calc R
C16 C 0.7324(2) 0.12296(7) 0.10645(15) 0.0300(4) Uani 1 1 d .
C17 C 0.9718(3) 0.03097(8) 0.1481(2) 0.0531(7) Uani 1 1 d .
H17A H 1.0307 0.0354 0.0888 0.08 Uiso 1 1 calc R
H17B H 0.9456 0.0027 0.1502 0.08 Uiso 1 1 calc R
H17C H 1.0223 0.0383 0.2154 0.08 Uiso 1 1 calc R
C18 C 0.4443(3) 0.04302(10) 0.1057(2) 0.0593(8) Uani 1 1 d .
H18A H 0.3733 0.0635 0.0918 0.089 Uiso 1 1 calc R
H18B H 0.4295 0.0296 0.1733 0.089 Uiso 1 1 calc R
H18C H 0.4387 0.0234 0.0475 0.089 Uiso 1 1 calc R
C19 C 0.7438(3) 0.16803(7) 0.0910(2) 0.0429(5) Uani 1 1 d .
H19A H 0.79 0.18 0.155 0.064 Uiso 1 1 calc R
H19B H 0.6511 0.1795 0.0789 0.064 Uiso 1 1 calc R
H19C H 0.7974 0.1735 0.0292 0.064 Uiso 1 1 calc R
C21 C 1.2106(2) 0.16634(6) 0.33479(14) 0.0237(4) Uani 1 1 d .
C22 C 1.3007(2) 0.14157(6) 0.39842(15) 0.0265(4) Uani 1 1 d .
C23 C 1.3379(2) 0.15406(7) 0.50384(15) 0.0321(4) Uani 1 1 d .
H23 H 1.3982 0.1378 0.5479 0.038 Uiso 1 1 calc R
C24 C 1.2883(2) 0.18975(7) 0.54547(16) 0.0357(5) Uani 1 1 d .
C25 C 1.2003(3) 0.21387(7) 0.47924(17) 0.0368(5) Uani 1 1 d .
H25 H 1.1673 0.2383 0.5065 0.044 Uiso 1 1 calc R
C26 C 1.1597(2) 0.20270(6) 0.37307(16) 0.0309(4) Uani 1 1 d .
C27 C 1.3561(3) 0.10268(7) 0.35517(19) 0.0386(5) Uani 1 1 d .
H27A H 1.2789 0.0864 0.3252 0.058 Uiso 1 1 calc R
H27B H 1.4059 0.088 0.4132 0.058 Uiso 1 1 calc R
H27C H 1.4189 0.1086 0.2993 0.058 Uiso 1 1 calc R
C28 C 1.3314(3) 0.20260(10) 0.66067(19) 0.0582(8) Uani 1 1 d .
H28A H 1.2866 0.1852 0.7108 0.087 Uiso 1 1 calc R
H28B H 1.3031 0.2303 0.6715 0.087 Uiso 1 1 calc R
H28C H 1.4319 0.2004 0.673 0.087 Uiso 1 1 calc R
C29 C 1.0621(3) 0.22915(8) 0.3040(2) 0.0466(6) Uani 1 1 d .
H29A H 1.0977 0.2322 0.2332 0.07 Uiso 1 1 calc R
H29B H 1.0554 0.2554 0.3376 0.07 Uiso 1 1 calc R
H29C H 0.9704 0.2168 0.2969 0.07 Uiso 1 1 calc R
C31 C 0.7584(2) 0.18086(6) 0.50179(15) 0.0267(4) Uani 1 1 d .
C32 C 0.6818(2) 0.16746(6) 0.40931(16) 0.0294(4) Uani 1 1 d .
H32 H 0.6888 0.1406 0.3862 0.035 Uiso 1 1 calc R
C33 C 0.5943(2) 0.19477(7) 0.35144(17) 0.0351(5) Uani 1 1 d .
H33 H 0.5442 0.1862 0.288 0.042 Uiso 1 1 calc R
C34 C 0.5803(2) 0.23426(7) 0.38622(19) 0.0378(5) Uani 1 1 d .
C35 C 0.6575(3) 0.24674(8) 0.4796(2) 0.0444(6) Uani 1 1 d .
H35 H 0.6485 0.2734 0.5041 0.053 Uiso 1 1 calc R
C36 C 0.7475(3) 0.22032(7) 0.53682(18) 0.0385(5) Uani 1 1 d .
H36 H 0.8003 0.2292 0.5986 0.046 Uiso 1 1 calc R
C37 C 0.4832(3) 0.26332(9) 0.3245(2) 0.0523(7) Uani 1 1 d .
H37A H 0.5346 0.278 0.2725 0.079 Uiso 1 1 calc R
H37B H 0.4449 0.2822 0.3744 0.079 Uiso 1 1 calc R
H37C H 0.4079 0.2484 0.2871 0.079 Uiso 1 1 calc R
C41 C 1.1045(2) 0.07554(6) 0.59112(15) 0.0273(4) Uani 1 1 d .
C42 C 1.0886(2) 0.04781(7) 0.50771(17) 0.0362(5) Uani 1 1 d .
H42 H 1.0152 0.0505 0.4544 0.043 Uiso 1 1 calc R
C43 C 1.1823(3) 0.01591(8) 0.5035(2) 0.0448(6) Uani 1 1 d .
H43 H 1.1721 -0.0026 0.4462 0.054 Uiso 1 1 calc R
C44 C 1.2913(3) 0.01075(7) 0.5826(2) 0.0431(6) Uani 1 1 d .
C45 C 1.3073(3) 0.03984(8) 0.6630(2) 0.0462(6) Uani 1 1 d .
H45 H 1.3823 0.0376 0.7152 0.055 Uiso 1 1 calc R
C46 C 1.2159(2) 0.07197(7) 0.66827(19) 0.0385(5) Uani 1 1 d .
H46 H 1.2288 0.0912 0.7235 0.046 Uiso 1 1 calc R
C47 C 1.3851(3) -0.02601(9) 0.5827(3) 0.0615(8) Uani 1 1 d .
H47A H 1.4804 -0.0181 0.6029 0.092 Uiso 1 1 calc R
H47B H 1.3803 -0.0379 0.5113 0.092 Uiso 1 1 calc R
H47C H 1.3545 -0.0456 0.6342 0.092 Uiso 1 1 calc R
C100 C 0.6994(3) 0.07735(9) 0.8434(2) 0.0512(7) Uani 1 1 d .
H10A H 0.6631 0.0625 0.9037 0.061 Uiso 1 1 calc R
H10B H 0.7861 0.0907 0.8698 0.061 Uiso 1 1 calc R
N1 N 0.98723(17) 0.11787(5) 0.12803(12) 0.0246(3) Uani 1 1 d .
N2 N 1.15934(17) 0.15182(5) 0.22811(11) 0.0236(3) Uani 1 1 d .
N3 N 0.85047(17) 0.15325(5) 0.56119(12) 0.0252(3) Uani 1 1 d .
N4 N 1.00475(17) 0.10753(5) 0.59992(12) 0.0245(3) Uani 1 1 d .
O1 O 0.99844(17) 0.10793(6) -0.05453(11) 0.0406(4) Uani 1 1 d .
O2 O 1.34879(15) 0.18003(5) 0.15235(11) 0.0358(3) Uani 1 1 d .
Cu01 Cu 0.96587(3) 0.124374(7) 0.364581(17) 0.02496(7) Uani 1 1 d .
Cl1 Cl 0.73574(10) 0.04286(3) 0.73978(7) 0.0724(2) Uani 1 1 d .
Cl2 Cl 0.57761(9) 0.11397(3) 0.79765(8) 0.0809(3) Uani 1 1 d .

loop_
_atom_site_aniso_label
_atom_site_aniso_U_11
_atom_site_aniso_U_22
_atom_site_aniso_U_33
_atom_site_aniso_U_23
_atom_site_aniso_U_13
_atom_site_aniso_U_12
C1 0.0281(9) 0.0256(9) 0.0155(7) 0.0003(6) -0.0011(6) 0.0020(7)
C2 0.0320(10) 0.0390(11) 0.0130(7) -0.0009(7) 0.0009(7) 0.0002(8)
C3 0.0292(10) 0.0413(11) 0.0149(8) 0.0003(7) 0.0015(7) 0.0007(8)
C4 0.0248(9) 0.0364(10) 0.0180(8) 0.0028(7) 0.0004(7) 0.0017(8)
C5 0.0340(11) 0.0655(16) 0.0206(9) -0.0019(9) 0.0054(8) -0.0062(11)
C6 0.0266(9) 0.0293(9) 0.0161(7) 0.0000(7) -0.0003(6) -0.0024(8)
C7 0.0416(11) 0.0365(10) 0.0140(7) -0.0008(7) -0.0011(7) -0.0047(9)
C8 0.0423(12) 0.0366(11) 0.0144(8) -0.0033(7) 0.0025(8) -0.0015(9)
C11 0.0299(10) 0.0334(10) 0.0150(7) -0.0021(7) 0.0006(7) -0.0055(8)
C12 0.0428(12) 0.0346(11) 0.0249(9) -0.0020(8) 0.0024(8) -0.0029(9)
C13 0.0547(15) 0.0368(12) 0.0330(11) -0.0033(9) 0.0058(10) -0.0134(11)
C14 0.0415(12) 0.0510(14) 0.0280(10) -0.0097(9) 0.0071(9) -0.0153(11)
C15 0.0324(11) 0.0481(13) 0.0285(10) -0.0051(9) 0.0022(8) -0.0041(10)
C16 0.0324(10) 0.0382(11) 0.0192(8) -0.0017(8) 0.0006(7) -0.0022(9)
C17 0.0596(17) 0.0363(13) 0.0627(17) 0.0012(12) -0.0031(13) 0.0062(12)
C18 0.0475(15) 0.073(2) 0.0588(17) -0.0200(14) 0.0120(13) -0.0259(14)
C19 0.0432(13) 0.0373(12) 0.0479(14) 0.0023(10) 0.0000(11) 0.0027(10)
C21 0.0267(9) 0.0291(9) 0.0150(7) -0.0005(6) -0.0010(7) -0.0011(7)
C22 0.0263(9) 0.0326(10) 0.0201(8) 0.0028(7) -0.0019(7) 0.0000(8)
C23 0.0308(10) 0.0441(12) 0.0201(9) 0.0060(8) -0.0069(7) -0.0059(9)
C24 0.0436(12) 0.0428(12) 0.0202(9) -0.0039(8) -0.0011(8) -0.0145(10)
C25 0.0525(14) 0.0316(11) 0.0263(10) -0.0068(8) 0.0015(9) -0.0050(10)
C26 0.0404(11) 0.0287(10) 0.0230(9) 0.0003(7) -0.0023(8) 0.0013(8)
C27 0.0394(12) 0.0406(12) 0.0353(11) 0.0019(9) -0.0009(9) 0.0110(10)
C28 0.0733(19) 0.075(2) 0.0246(11) -0.0118(11) -0.0101(12) -0.0185(16)
C29 0.0639(16) 0.0373(13) 0.0373(12) 0.0007(10) -0.0054(11) 0.0188(12)
C31 0.0270(9) 0.0325(10) 0.0203(8) 0.0000(7) 0.0003(7) 0.0002(8)
C32 0.0295(10) 0.0326(10) 0.0253(9) -0.0034(8) -0.0028(8) -0.0034(8)
C33 0.0277(10) 0.0465(13) 0.0300(10) 0.0020(9) -0.0056(8) -0.0036(9)
C34 0.0348(11) 0.0412(12) 0.0368(11) 0.0088(9) -0.0015(9) 0.0013(9)
C35 0.0580(15) 0.0340(12) 0.0399(12) -0.0024(9) -0.0060(11) 0.0081(11)
C36 0.0505(14) 0.0345(11) 0.0292(10) -0.0063(8) -0.0084(9) 0.0048(10)
C37 0.0474(15) 0.0517(16) 0.0564(16) 0.0149(12) -0.0085(12) 0.0072(12)
C41 0.0315(10) 0.0284(9) 0.0221(8) 0.0051(7) 0.0016(7) -0.0016(8)
C42 0.0416(12) 0.0408(12) 0.0257(10) -0.0017(8) -0.0013(9) 0.0049(10)
C43 0.0584(16) 0.0404(13) 0.0359(12) -0.0030(10) 0.0065(11) 0.0109(11)
C44 0.0456(14) 0.0380(12) 0.0468(13) 0.0123(10) 0.0113(11) 0.0100(10)
C45 0.0419(13) 0.0462(14) 0.0490(14) 0.0131(11) -0.0098(11) 0.0047(11)
C46 0.0430(13) 0.0355(11) 0.0355(11) 0.0021(9) -0.0097(9) -0.0014(10)
C47 0.0685(19) 0.0498(16) 0.0674(19) 0.0161(14) 0.0143(15) 0.0250(14)
C100 0.0448(14) 0.0761(19) 0.0328(12) -0.0103(12) 0.0028(10) -0.0104(13)
N1 0.0276(8) 0.0324(9) 0.0134(6) -0.0012(6) -0.0005(6) -0.0027(6)
N2 0.0264(8) 0.0311(8) 0.0130(6) 0.0000(6) -0.0023(6) 0.0010(6)
N3 0.0293(8) 0.0308(8) 0.0154(7) -0.0016(6) -0.0002(6) -0.0006(7)
N4 0.0298(8) 0.0293(8) 0.0143(6) 0.0009(6) 0.0002(6) -0.0019(7)
O1 0.0433(9) 0.0642(11) 0.0142(6) -0.0061(6) -0.0003(6) -0.0134(8)
O2 0.0292(7) 0.0550(10) 0.0231(7) 0.0009(6) 0.0000(6) -0.0100(7)
Cu01 0.02992(12) 0.03246(12) 0.01236(9) -0.00035(9) 0.00025(8) 0.00039(10)
Cl1 0.0826(6) 0.0726(5) 0.0639(5) -0.0249(4) 0.0191(4) -0.0158(4)
Cl2 0.0464(4) 0.1082(8) 0.0886(6) -0.0088(5) 0.0091(4) 0.0110(4)

loop_
_atom_type_symbol
_atom_type_description
_atom_type_scat_dispersion_real
_atom_type_scat_dispersion_imag
_atom_type_scat_source
C C 0.0033 0.0016 'International Tables Vol C Tables 4.2.6.8 and 6.1.1.4'
H H 0 0 'International Tables Vol C Tables 4.2.6.8 and 6.1.1.4'
N N 0.0061 0.0033 'International Tables Vol C Tables 4.2.6.8 and 6.1.1.4'
O O 0.0106 0.006 'International Tables Vol C Tables 4.2.6.8 and 6.1.1.4'
Cu Cu 0.3201 1.2651 'International Tables Vol C Tables 4.2.6.8 and 6.1.1.4'
Cl Cl 0.1484 0.1585 'International Tables Vol C Tables 4.2.6.8 and 6.1.1.4'

loop_
_geom_angle_atom_site_label_1
_geom_angle_atom_site_label_2
_geom_angle_atom_site_label_3
_geom_angle
N2 C1 N1 116.48(16)
N2 C1 Cu01 113.84(12)
N1 C1 Cu01 129.64(14)
O1 C2 C3 126.76(18)
O1 C2 N1 117.29(18)
C3 C2 N1 115.95(16)
C2 C3 C4 122.39(17)
C2 C3 C5 118.27(17)
C4 C3 C5 119.33(18)
O2 C4 C3 127.61(18)
O2 C4 N2 117.74(16)
C3 C4 N2 114.64(17)
C3 C5 H5A 109.5
C3 C5 H5B 109.5
H5A C5 H5B 109.5
C3 C5 H5C 109.5
H5A C5 H5C 109.5
H5B C5 H5C 109.5
N3 C6 N4 103.80(15)
N3 C6 Cu01 125.05(14)
N4 C6 Cu01 129.77(14)
C8 C7 N4 106.65(16)
C8 C7 H7 126.7
N4 C7 H7 126.7
C7 C8 N3 107.09(17)
C7 C8 H8 126.5
N3 C8 H8 126.5
C16 C11 C12 122.40(19)
C16 C11 N1 118.33(18)
C12 C11 N1 119.26(18)
C13 C12 C11 117.4(2)
C13 C12 C17 121.4(2)
C11 C12 C17 121.2(2)
C12 C13 C14 122.2(2)
C12 C13 H13 118.9
C14 C13 H13 118.9
C15 C14 C13 118.3(2)
C15 C14 C18 120.7(2)
C13 C14 C18 121.0(2)
C14 C15 C16 121.7(2)
C14 C15 H15 119.1
C16 C15 H15 119.1
C11 C16 C15 117.9(2)
C11 C16 C19 121.68(19)
C15 C16 C19 120.4(2)
C12 C17 H17A 109.5
C12 C17 H17B 109.5
H17A C17 H17B 109.5
C12 C17 H17C 109.5
H17A C17 H17C 109.5
H17B C17 H17C 109.5
C14 C18 H18A 109.5
C14 C18 H18B 109.5
H18A C18 H18B 109.5
C14 C18 H18C 109.5
H18A C18 H18C 109.5
H18B C18 H18C 109.5
C16 C19 H19A 109.5
C16 C19 H19B 109.5
H19A C19 H19B 109.5
C16 C19 H19C 109.5
H19A C19 H19C 109.5
H19B C19 H19C 109.5
C26 C21 C22 122.12(17)
C26 C21 N2 119.20(16)
C22 C21 N2 118.48(17)
C23 C22 C21 117.76(19)
C23 C22 C27 120.90(18)
C21 C22 C27 121.34(17)
C24 C23 C22 121.95(19)
C24 C23 H23 119
C22 C23 H23 119
C23 C24 C25 118.62(18)
C23 C24 C28 120.6(2)
C25 C24 C28 120.7(2)
C24 C25 C26 121.7(2)
C24 C25 H25 119.2
C26 C25 H25 119.2
C21 C26 C25 117.85(19)
C21 C26 C29 121.76(18)
C25 C26 C29 120.4(2)
C22 C27 H27A 109.5
C22 C27 H27B 109.5
H27A C27 H27B 109.5
C22 C27 H27C 109.5
H27A C27 H27C 109.5
H27B C27 H27C 109.5
C24 C28 H28A 109.5
C24 C28 H28B 109.5
H28A C28 H28B 109.5
C24 C28 H28C 109.5
H28A C28 H28C 109.5
H28B C28 H28C 109.5
C26 C29 H29A 109.5
C26 C29 H29B 109.5
H29A C29 H29B 109.5
C26 C29 H29C 109.5
H29A C29 H29C 109.5
H29B C29 H29C 109.5
C36 C31 C32 120.86(19)
C36 C31 N3 119.68(17)
C32 C31 N3 119.45(18)
C31 C32 C33 118.8(2)
C31 C32 H32 120.6
C33 C32 H32 120.6
C34 C33 C32 121.1(2)
C34 C33 H33 119.4
C32 C33 H33 119.4
C33 C34 C35 118.7(2)
C33 C34 C37 120.8(2)
C35 C34 C37 120.5(2)
C36 C35 C34 121.0(2)
C36 C35 H35 119.5
C34 C35 H35 119.5
C31 C36 C35 119.4(2)
C31 C36 H36 120.3
C35 C36 H36 120.3
C34 C37 H37A 109.5
C34 C37 H37B 109.5
H37A C37 H37B 109.5
C34 C37 H37C 109.5
H37A C37 H37C 109.5
H37B C37 H37C 109.5
C42 C41 C46 120.0(2)
C42 C41 N4 120.34(18)
C46 C41 N4 119.69(18)
C41 C42 C43 119.5(2)
C41 C42 H42 120.3
C43 C42 H42 120.3
C42 C43 C44 121.5(2)
C42 C43 H43 119.2
C44 C43 H43 119.2
C45 C44 C43 117.6(2)
C45 C44 C47 121.3(2)
C43 C44 C47 121.1(3)
C46 C45 C44 121.8(2)
C46 C45 H45 119.1
C44 C45 H45 119.1
C45 C46 C41 119.5(2)
C45 C46 H46 120.2
C41 C46 H46 120.2
C44 C47 H47A 109.5
C44 C47 H47B 109.5
H47A C47 H47B 109.5
C44 C47 H47C 109.5
H47A C47 H47C 109.5
H47B C47 H47C 109.5
Cl2 C100 Cl1 111.72(14)
Cl2 C100 H10A 109.3
Cl1 C100 H10A 109.3
Cl2 C100 H10B 109.3
Cl1 C100 H10B 109.3
H10A C100 H10B 107.9
C1 N1 C2 124.54(16)
C1 N1 C11 117.25(15)
C2 N1 C11 118.16(14)
C1 N2 C4 125.88(15)
C1 N2 C21 115.12(15)
C4 N2 C21 119.00(15)
C6 N3 C8 111.30(16)
C6 N3 C31 123.95(15)
C8 N3 C31 124.68(16)
C6 N4 C7 111.15(17)
C6 N4 C41 124.76(15)
C7 N4 C41 124.09(16)
C6 Cu01 C1 165.45(8)

loop_
_geom_bond_atom_site_label_1
_geom_bond_atom_site_label_2
_geom_bond_distance
C1 N2 1.334(2)
C1 N1 1.339(2)
C1 Cu01 1.8962(18)
C2 O1 1.234(2)
C2 C3 1.391(3)
C2 N1 1.431(2)
C3 C4 1.400(3)
C3 C5 1.492(3)
C4 O2 1.229(2)
C4 N2 1.430(2)
C5 H5A 0.96
C5 H5B 0.96
C5 H5C 0.96
C6 N3 1.349(2)
C6 N4 1.358(2)
C6 Cu01 1.8860(17)
C7 C8 1.328(3)
C7 N4 1.383(2)
C7 H7 0.93
C8 N3 1.380(2)
C8 H8 0.93
C11 C16 1.381(3)
C11 C12 1.386(3)
C11 N1 1.443(2)
C12 C13 1.381(3)
C12 C17 1.496(3)
C13 C14 1.385(4)
C13 H13 0.93
C14 C15 1.378(3)
C14 C18 1.506(3)
C15 C16 1.384(3)
C15 H15 0.93
C16 C19 1.496(3)
C17 H17A 0.96
C17 H17B 0.96
C17 H17C 0.96
C18 H18A 0.96
C18 H18B 0.96
C18 H18C 0.96
C19 H19A 0.96
C19 H19B 0.96
C19 H19C 0.96
C21 C26 1.382(3)
C21 C22 1.385(3)
C21 N2 1.450(2)
C22 C23 1.383(3)
C22 C27 1.491(3)
C23 C24 1.374(3)
C23 H23 0.93
C24 C25 1.378(3)
C24 C28 1.509(3)
C25 C26 1.386(3)
C25 H25 0.93
C26 C29 1.494(3)
C27 H27A 0.96
C27 H27B 0.96
C27 H27C 0.96
C28 H28A 0.96
C28 H28B 0.96
C28 H28C 0.96
C29 H29A 0.96
C29 H29B 0.96
C29 H29C 0.96
C31 C36 1.371(3)
C31 C32 1.381(3)
C31 N3 1.427(2)
C32 C33 1.387(3)
C32 H32 0.93
C33 C34 1.374(3)
C33 H33 0.93
C34 C35 1.383(3)
C34 C37 1.498(3)
C35 C36 1.378(3)
C35 H35 0.93
C36 H36 0.93
C37 H37A 0.96
C37 H37B 0.96
C37 H37C 0.96
C41 C42 1.372(3)
C41 C46 1.379(3)
C41 N4 1.423(3)
C42 C43 1.378(3)
C42 H42 0.93
C43 C44 1.383(4)
C43 H43 0.93
C44 C45 1.375(4)
C44 C47 1.500(3)
C45 C46 1.371(3)
C45 H45 0.93
C46 H46 0.93
C47 H47A 0.96
C47 H47B 0.96
C47 H47C 0.96
C100 Cl2 1.736(3)
C100 Cl1 1.755(3)
C100 H10A 0.97
C100 H10B 0.97
